data_4339592
loop_
_publ_author_name
'Lee, Chien-Ming'
'Chiou, Tzung-Wen'
'Chen, Hsin-Hung'
'Chiang, Chao-Yi'
'Kuo, Ting-Shen'
'Liaw, Wen-Feng'

_publ_section_title
;
 Mononuclear Ni(II)-thiolate complexes with pendant thiol and dinuclear
 Ni(III/II)-thiolate complexes with Ni...Ni interaction regulated by the
 oxidation levels of nickels and the coordinated ligands.
;
_journal_issue 21
_journal_name_full 'Inorganic chemistry'
_journal_page_first 8913
_journal_page_last 8923
_journal_paper_doi 10.1021/ic700719h
_journal_volume 46
_journal_year 2007
_chemical_formula_moiety 'C74 H112 Na Ni2 O8 P2 S6 Si6'
_chemical_formula_sum 'C74 H112 Na Ni2 O8 P2 S6 Si6'
_chemical_formula_weight 1692.89
_chemical_name_systematic
; 
 ? 
;
_space_group_IT_number 15
_symmetry_cell_setting monoclinic
_symmetry_space_group_name_Hall '-C 2yc'
_symmetry_space_group_name_H-M 'C 1 2/c 1'
_atom_sites_solution_hydrogens geom
_atom_sites_solution_primary direct
_atom_sites_solution_secondary difmap
_audit_creation_method SHELXL-97
_cell_angle_alpha 90.000(2)
_cell_angle_beta 91.265(2)
_cell_angle_gamma 90.0000(10)
_cell_formula_units_Z 4
_cell_length_a 31.6450(8)
_cell_length_b 21.5160(8)
_cell_length_c 16.1260(10)
_cell_measurement_reflns_used 41202
_cell_measurement_temperature 200(2)
_cell_measurement_theta_max 25.35
_cell_measurement_theta_min 2.037
_cell_volume 10977.1(8)
_computing_cell_refinement 'HKL Scalepack (Otwinowski & Minor 1997)'
_computing_data_collection 'Collect (Nonius BV, 1997-2000)'
_computing_data_reduction 'HKL Denzo and Scalepack (O & M 1997)'
_computing_molecular_graphics 'Ortep-3 for Windows (Farrugia, 1997)'
_computing_publication_material 'WinGX publication routines (Farrugia, 1999)'
_computing_structure_refinement 'SHELXL-97 (Sheldrick, 1997)'
_computing_structure_solution 'SHELXS-86 (Sheldrick, 1986)'
_diffrn_ambient_temperature 200(2)
_diffrn_measured_fraction_theta_full 0.908
_diffrn_measured_fraction_theta_max 0.908
_diffrn_measurement_device_type KappaCCD
_diffrn_measurement_method 'CCD rotation images, thick slices'
_diffrn_radiation_monochromator graphite
_diffrn_radiation_source 'fine-focus sealed tube'
_diffrn_radiation_type MoK\a
_diffrn_radiation_wavelength 0.71073
_diffrn_reflns_av_R_equivalents 0.0811
_diffrn_reflns_av_sigmaI/netI 0.1057
_diffrn_reflns_limit_h_max 37
_diffrn_reflns_limit_h_min -37
_diffrn_reflns_limit_k_max 25
_diffrn_reflns_limit_k_min -24
_diffrn_reflns_limit_l_max 15
_diffrn_reflns_limit_l_min -19
_diffrn_reflns_number 25463
_diffrn_reflns_theta_full 25.56
_diffrn_reflns_theta_max 25.56
_diffrn_reflns_theta_min 2.28
_exptl_absorpt_coefficient_mu 0.594
_exptl_absorpt_correction_T_max 0.915
_exptl_absorpt_correction_T_min 0.837
_exptl_absorpt_correction_type multi-scan
_exptl_crystal_colour brown(dark)
_exptl_crystal_density_diffrn 1.024
_exptl_crystal_density_method 'not measured'
_exptl_crystal_description prism
_exptl_crystal_F_000 3588
_exptl_crystal_size_max 0.36
_exptl_crystal_size_mid 0.25
_exptl_crystal_size_min 0.15
_refine_diff_density_max 0.961
_refine_diff_density_min -0.576
_refine_diff_density_rms 0.097
_refine_ls_extinction_method none
_refine_ls_goodness_of_fit_ref 0.971
_refine_ls_hydrogen_treatment constr
_refine_ls_matrix_type full
_refine_ls_number_parameters 396
_refine_ls_number_reflns 9338
_refine_ls_number_restraints 84
_refine_ls_restrained_S_all 0.986
_refine_ls_R_factor_all 0.1379
_refine_ls_R_factor_gt 0.0778
_refine_ls_shift/su_max 0.000
_refine_ls_shift/su_mean 0.000
_refine_ls_structure_factor_coef Fsqd
_refine_ls_weighting_details 'calc w=1/[\s^2^(Fo^2^)+(0.1372P)^2^+0.0000P] where P=(Fo^2^+2Fc^2^)/3'
_refine_ls_weighting_scheme calc
_refine_ls_wR_factor_gt 0.2111
_refine_ls_wR_factor_ref 0.2374
_reflns_number_gt 4991
_reflns_number_total 9338
_reflns_threshold_expression >2sigma(I)
_cod_data_source_file ic700719h-file010.cif
_cod_data_source_block 6258
_cod_original_sg_symbol_H-M 'C 2/c'
_cod_database_code 4339592

loop_
_symmetry_equiv_pos_as_xyz
'x, y, z'
'-x, y, -z+1/2'
'x+1/2, y+1/2, z'
'-x+1/2, y+1/2, -z+1/2'
'-x, -y, -z'
'x, -y, z-1/2'
'-x+1/2, -y+1/2, -z'
'x+1/2, -y+1/2, z-1/2'

loop_
_atom_site_label
_atom_site_type_symbol
_atom_site_fract_x
_atom_site_fract_y
_atom_site_fract_z
_atom_site_U_iso_or_equiv
_atom_site_adp_type
_atom_site_occupancy
_atom_site_symmetry_multiplicity
_atom_site_calc_flag
_atom_site_refinement_flags
_atom_site_disorder_assembly
_atom_site_disorder_group
Ni1 Ni 0.23733(2) 0.26404(3) 0.58146(4) 0.0507(3) Uani 1 1 d . . .
S1 S 0.31171(6) 0.26457(7) 0.50511(11) 0.0690(5) Uani 1 1 d . . .
S2 S 0.24447(6) 0.19769(8) 0.29556(9) 0.0708(5) Uani 1 1 d . . .
S3 S 0.24439(5) 0.17021(6) 0.64059(8) 0.0541(4) Uani 1 1 d . . .
P1 P 0.27447(5) 0.14117(6) 0.45537(8) 0.0478(4) Uani 1 1 d . . .
Si1 Si 0.40343(6) 0.27891(10) 0.61223(13) 0.0799(6) Uani 1 1 d . . .
Si2 Si 0.25993(6) 0.13419(9) 0.10965(10) 0.0723(6) Uani 1 1 d . . .
Si3 Si 0.16534(6) 0.09802(9) 0.72431(11) 0.0749(6) Uani 1 1 d . . .
Na1 Na 0.0000 0.3707(2) 0.7500 0.0960(12) Uani 1 2 d SD . .
C1 C 0.31999(17) 0.1390(3) 0.5253(3) 0.0499(13) Uani 1 1 d . . .
C2 C 0.3378(2) 0.0859(3) 0.5626(4) 0.0664(17) Uani 1 1 d . . .
H2 H 0.3259 0.0471 0.5520 0.080 Uiso 1 1 calc R . .
C3 C 0.3719(2) 0.0904(3) 0.6131(4) 0.0760(19) Uani 1 1 d . . .
H3 H 0.3832 0.0552 0.6385 0.091 Uiso 1 1 calc R . .
C4 C 0.3900(2) 0.1478(3) 0.6270(4) 0.0712(18) Uani 1 1 d . . .
H4 H 0.4141 0.1498 0.6609 0.085 Uiso 1 1 calc R . .
C5 C 0.37424(19) 0.2034(3) 0.5931(4) 0.0622(16) Uani 1 1 d . . .
C6 C 0.33796(18) 0.1975(3) 0.5433(3) 0.0552(15) Uani 1 1 d . . .
C7 C 0.4186(5) 0.3145(5) 0.5107(8) 0.204(3) Uani 1 1 d . . .
H7A H 0.3935 0.3251 0.4793 0.305 Uiso 1 1 calc R . .
H7B H 0.4350 0.2853 0.4800 0.305 Uiso 1 1 calc R . .
H7C H 0.4350 0.3513 0.5210 0.305 Uiso 1 1 calc R . .
C8 C 0.4527(3) 0.2597(4) 0.6733(6) 0.122(3) Uani 1 1 d . . .
H8A H 0.4685 0.2970 0.6837 0.184 Uiso 1 1 calc R . .
H8B H 0.4695 0.2311 0.6424 0.184 Uiso 1 1 calc R . .
H8C H 0.4453 0.2411 0.7251 0.184 Uiso 1 1 calc R . .
C9 C 0.3730(3) 0.3367(4) 0.6703(6) 0.130(3) Uani 1 1 d . . .
H9A H 0.3476 0.3469 0.6396 0.195 Uiso 1 1 calc R . .
H9B H 0.3898 0.3735 0.6783 0.195 Uiso 1 1 calc R . .
H9C H 0.3659 0.3198 0.7232 0.195 Uiso 1 1 calc R . .
C10 C 0.28711(18) 0.0993(2) 0.3607(3) 0.0521(14) Uani 1 1 d . . .
C11 C 0.3083(2) 0.0419(3) 0.3573(4) 0.0730(19) Uani 1 1 d . . .
H11 H 0.3191 0.0240 0.4058 0.088 Uiso 1 1 calc R . .
C12 C 0.3132(3) 0.0121(3) 0.2831(4) 0.086(2) Uani 1 1 d . . .
H12 H 0.3264 -0.0264 0.2804 0.104 Uiso 1 1 calc R . .
C13 C 0.2981(2) 0.0409(3) 0.2135(4) 0.077(2) Uani 1 1 d . . .
H13 H 0.3019 0.0208 0.1632 0.092 Uiso 1 1 calc R . .
C14 C 0.2775(2) 0.0978(3) 0.2114(3) 0.0595(15) Uani 1 1 d . . .
C15 C 0.27157(17) 0.1266(2) 0.2891(3) 0.0495(14) Uani 1 1 d . . .
C16 C 0.2855(3) 0.2106(3) 0.0952(4) 0.098(2) Uani 1 1 d . . .
H16A H 0.3156 0.2058 0.0989 0.148 Uiso 1 1 calc R . .
H16B H 0.2765 0.2388 0.1375 0.148 Uiso 1 1 calc R . .
H16C H 0.2776 0.2269 0.0416 0.148 Uiso 1 1 calc R . .
C17 C 0.2773(3) 0.0833(5) 0.0232(5) 0.138(2) Uani 1 1 d . . .
H17A H 0.3076 0.0795 0.0254 0.207 Uiso 1 1 calc R . .
H17B H 0.2686 0.1013 -0.0289 0.207 Uiso 1 1 calc R . .
H17C H 0.2648 0.0429 0.0286 0.207 Uiso 1 1 calc R . .
C18 C 0.2013(3) 0.1403(4) 0.1034(5) 0.114(3) Uani 1 1 d . . .
H18A H 0.1929 0.1587 0.0514 0.171 Uiso 1 1 calc R . .
H18B H 0.1916 0.1658 0.1481 0.171 Uiso 1 1 calc R . .
H18C H 0.1891 0.0996 0.1076 0.171 Uiso 1 1 calc R . .
C19 C 0.23133(18) 0.0982(2) 0.5011(3) 0.0515(14) Uani 1 1 d . . .
C20 C 0.2088(2) 0.0545(3) 0.4524(4) 0.0642(17) Uani 1 1 d . . .
H20 H 0.2162 0.0464 0.3980 0.077 Uiso 1 1 calc R . .
C21 C 0.1754(2) 0.0241(3) 0.4879(4) 0.080(2) Uani 1 1 d . . .
H21 H 0.1604 -0.0054 0.4571 0.096 Uiso 1 1 calc R . .
C22 C 0.1640(2) 0.0363(3) 0.5664(4) 0.0770(19) Uani 1 1 d . . .
H22 H 0.1416 0.0142 0.5883 0.092 Uiso 1 1 calc R . .
C23 C 0.18447(18) 0.0809(3) 0.6162(4) 0.0567(15) Uani 1 1 d . . .
C24 C 0.21807(18) 0.1132(2) 0.5816(3) 0.0487(13) Uani 1 1 d . . .
C25 C 0.1223(3) 0.0415(4) 0.7482(6) 0.136(4) Uani 1 1 d . . .
H25A H 0.1121 0.0496 0.8028 0.205 Uiso 1 1 calc R . .
H25B H 0.1332 -0.0001 0.7459 0.205 Uiso 1 1 calc R . .
H25C H 0.0996 0.0460 0.7083 0.205 Uiso 1 1 calc R . .
C26 C 0.1434(3) 0.1779(4) 0.7288(5) 0.101(3) Uani 1 1 d . . .
H26A H 0.1336 0.1861 0.7837 0.151 Uiso 1 1 calc R . .
H26B H 0.1202 0.1817 0.6897 0.151 Uiso 1 1 calc R . .
H26C H 0.1650 0.2074 0.7154 0.151 Uiso 1 1 calc R . .
C27 C 0.2072(3) 0.0885(5) 0.8054(5) 0.135(2) Uani 1 1 d . . .
H27A H 0.1958 0.0976 0.8587 0.203 Uiso 1 1 calc R . .
H27B H 0.2301 0.1165 0.7946 0.203 Uiso 1 1 calc R . .
H27C H 0.2174 0.0465 0.8048 0.203 Uiso 1 1 calc R . .
O1 O 0.0847(4) 0.3572(6) 0.7428(9) 0.1602(19) Uani 0.569(7) 1 d PD A 1
O2 O 0.0382(5) 0.3591(6) 0.6005(8) 0.1602(19) Uani 0.569(7) 1 d PD A 1
O3 O -0.0452(4) 0.3618(6) 0.5962(8) 0.1602(19) Uani 0.569(7) 1 d PD A 1
C28 C 0.0967(8) 0.3432(10) 0.6618(9) 0.138(2) Uani 0.569(7) 1 d PD A 1
H28A H 0.0884 0.3007 0.6498 0.166 Uiso 0.569(7) 1 calc PR A 1
H28B H 0.1273 0.3449 0.6602 0.166 Uiso 0.569(7) 1 calc PR A 1
C29 C 0.0802(5) 0.3816(10) 0.5975(10) 0.135(2) Uani 0.569(7) 1 d PD A 1
H29A H 0.0822 0.4255 0.6108 0.162 Uiso 0.569(7) 1 calc PR A 1
H29B H 0.0931 0.3736 0.5446 0.162 Uiso 0.569(7) 1 calc PR A 1
C30 C 0.0149(6) 0.3965(9) 0.5389(10) 0.138(2) Uani 0.569(7) 1 d PD A 1
H30A H 0.0256 0.4385 0.5448 0.166 Uiso 0.569(7) 1 calc PR A 1
H30B H 0.0238 0.3819 0.4852 0.166 Uiso 0.569(7) 1 calc PR A 1
C31 C -0.0276(5) 0.4014(10) 0.5336(11) 0.135(2) Uani 0.569(7) 1 d PD A 1
H31A H -0.0378 0.3887 0.4790 0.162 Uiso 0.569(7) 1 calc PR A 1
H31B H -0.0361 0.4442 0.5426 0.162 Uiso 0.569(7) 1 calc PR A 1
C32 C -0.0859(5) 0.3651(10) 0.6285(11) 0.138(2) Uani 0.569(7) 1 d PD . 1
H32A H -0.0896 0.4097 0.6332 0.166 Uiso 0.569(7) 1 calc PR A 1
H32B H -0.1031 0.3536 0.5804 0.166 Uiso 0.569(7) 1 calc PR A 1
C33 C 0.1079(6) 0.3467(10) 0.8151(9) 0.135(2) Uani 0.569(7) 1 d PD . 1
H33A H 0.1140 0.3028 0.8216 0.162 Uiso 0.569(7) 1 calc PR A 1
H33B H 0.1344 0.3694 0.8144 0.162 Uiso 0.569(7) 1 calc PR A 1
O1' O 0.0851(4) 0.3833(9) 0.7603(12) 0.1602(19) Uani 0.431(7) 1 d PD A 2
O2' O 0.0410(6) 0.3858(8) 0.6051(9) 0.1602(19) Uani 0.431(7) 1 d PD A 2
O3' O -0.0414(6) 0.3982(8) 0.5951(10) 0.1602(19) Uani 0.431(7) 1 d PD A 2
C38 C 0.1064(8) 0.3603(14) 0.6942(12) 0.138(2) Uani 0.431(7) 1 d PD A 2
H38A H 0.1175 0.3195 0.7080 0.166 Uiso 0.431(7) 1 calc PR A 2
H38B H 0.1301 0.3873 0.6826 0.166 Uiso 0.431(7) 1 calc PR A 2
C39 C 0.0802(7) 0.3560(13) 0.6236(15) 0.135(2) Uani 0.431(7) 1 d PD A 2
H39A H 0.0743 0.3119 0.6176 0.162 Uiso 0.431(7) 1 calc PR A 2
H39B H 0.0982 0.3667 0.5779 0.162 Uiso 0.431(7) 1 calc PR A 2
C40 C 0.0264(6) 0.3592(13) 0.5273(12) 0.138(2) Uani 0.431(7) 1 d PD A 2
H40A H 0.0362 0.3827 0.4802 0.166 Uiso 0.431(7) 1 calc PR A 2
H40B H 0.0350 0.3161 0.5219 0.166 Uiso 0.431(7) 1 calc PR A 2
C41 C -0.0165(6) 0.3644(12) 0.5356(13) 0.135(2) Uani 0.431(7) 1 d PD A 2
H41A H -0.0263 0.3218 0.5395 0.162 Uiso 0.431(7) 1 calc PR A 2
H41B H -0.0266 0.3793 0.4820 0.162 Uiso 0.431(7) 1 calc PR A 2
C42 C -0.0860(6) 0.3992(13) 0.5910(14) 0.138(2) Uani 0.431(7) 1 d PD . 2
H42A H -0.0955 0.4361 0.5614 0.166 Uiso 0.431(7) 1 calc PR A 2
H42B H -0.0963 0.3631 0.5609 0.166 Uiso 0.431(7) 1 calc PR A 2
C43 C 0.1003(8) 0.3993(13) 0.8386(11) 0.135(2) Uani 0.431(7) 1 d PD . 2
H43A H 0.1259 0.3748 0.8448 0.162 Uiso 0.431(7) 1 calc PR A 2
H43B H 0.1098 0.4418 0.8316 0.162 Uiso 0.431(7) 1 calc PR A 2
O4 O 0.0000 0.2614(5) 0.7500 0.1602(19) Uani 1 2 d SD . .
C34 C -0.0040(5) 0.2203(5) 0.6868(8) 0.204(3) Uani 1 1 d D . .
H34A H 0.0177 0.2294 0.6470 0.244 Uiso 1 1 calc R A .
H34B H -0.0311 0.2273 0.6592 0.244 Uiso 1 1 calc R . .
C35 C -0.0013(6) 0.1584(5) 0.7069(7) 0.204(3) Uani 1 1 d D . .
H35A H 0.0236 0.1396 0.6834 0.244 Uiso 1 1 calc R . .
H35B H -0.0262 0.1360 0.6871 0.244 Uiso 1 1 calc R . .
O5 O 0.0000 0.4813(4) 0.7500 0.1602(19) Uani 1 2 d SD . .
C36 C 0.0287(5) 0.5212(5) 0.7061(8) 0.204(3) Uani 1 1 d D . .
H36A H 0.0569 0.5182 0.7307 0.244 Uiso 1 1 calc R A .
H36B H 0.0300 0.5085 0.6485 0.244 Uiso 1 1 calc R . .
C37 C 0.0140(5) 0.5828(5) 0.7111(8) 0.204(3) Uani 1 1 d D . .
H37A H -0.0024 0.5939 0.6618 0.244 Uiso 1 1 calc R . .
H37B H 0.0374 0.6117 0.7178 0.244 Uiso 1 1 calc R . .

loop_
_atom_site_aniso_label
_atom_site_aniso_U_11
_atom_site_aniso_U_22
_atom_site_aniso_U_33
_atom_site_aniso_U_23
_atom_site_aniso_U_13
_atom_site_aniso_U_12
Ni1 0.0674(5) 0.0414(4) 0.0434(4) -0.0013(3) -0.0019(3) -0.0024(3)
S1 0.0711(12) 0.0448(9) 0.0898(11) -0.0008(8) -0.0267(9) -0.0009(8)
S2 0.0988(14) 0.0630(10) 0.0499(9) -0.0149(7) -0.0155(8) 0.0250(9)
S3 0.0722(11) 0.0486(8) 0.0416(8) 0.0020(6) 0.0021(7) -0.0045(7)
P1 0.0581(10) 0.0426(8) 0.0428(8) -0.0001(6) 0.0041(7) -0.0012(7)
Si1 0.0668(14) 0.0820(14) 0.0899(13) -0.0050(11) -0.0197(10) -0.0079(10)
Si2 0.0848(14) 0.0796(13) 0.0518(10) -0.0149(9) -0.0100(9) 0.0044(11)
Si3 0.0781(14) 0.0799(13) 0.0675(11) 0.0092(10) 0.0225(10) -0.0017(10)
Na1 0.077(3) 0.104(3) 0.108(3) 0.000 0.020(2) 0.000
C1 0.052(4) 0.048(3) 0.050(3) 0.004(3) 0.008(3) 0.002(3)
C2 0.083(5) 0.050(4) 0.066(4) 0.007(3) -0.001(4) 0.003(3)
C3 0.083(5) 0.076(5) 0.068(4) 0.014(4) -0.012(4) 0.019(4)
C4 0.069(5) 0.082(5) 0.061(4) 0.006(4) -0.015(3) 0.012(4)
C5 0.049(4) 0.075(4) 0.063(4) -0.007(3) -0.004(3) 0.012(3)
C6 0.048(4) 0.062(4) 0.056(3) 0.008(3) 0.000(3) 0.006(3)
C7 0.274(8) 0.130(4) 0.209(6) 0.008(4) 0.041(6) -0.039(5)
C8 0.074(6) 0.132(7) 0.159(8) -0.016(6) -0.044(6) -0.015(5)
C9 0.091(7) 0.127(8) 0.171(9) -0.058(7) -0.018(6) 0.009(6)
C10 0.060(4) 0.040(3) 0.056(3) -0.004(3) 0.011(3) -0.003(3)
C11 0.109(6) 0.048(4) 0.062(4) 0.006(3) 0.012(4) 0.013(4)
C12 0.141(7) 0.053(4) 0.067(4) -0.005(4) 0.041(4) 0.015(4)
C13 0.108(6) 0.069(4) 0.054(4) -0.030(3) 0.012(4) 0.006(4)
C14 0.070(4) 0.046(3) 0.062(4) -0.006(3) 0.009(3) 0.006(3)
C15 0.052(4) 0.041(3) 0.056(3) -0.009(3) 0.002(3) 0.000(3)
C16 0.136(7) 0.090(5) 0.069(4) 0.008(4) 0.006(4) 0.000(5)
C17 0.161(6) 0.167(7) 0.087(4) -0.015(4) 0.020(4) 0.027(5)
C18 0.106(7) 0.122(7) 0.112(6) -0.041(5) -0.036(5) 0.027(5)
C19 0.055(4) 0.049(3) 0.051(3) 0.004(3) 0.005(3) 0.003(3)
C20 0.067(4) 0.059(4) 0.066(4) -0.014(3) 0.007(3) -0.017(3)
C21 0.083(5) 0.063(4) 0.096(5) -0.029(4) 0.015(4) -0.018(4)
C22 0.078(5) 0.060(4) 0.094(5) -0.003(4) 0.024(4) -0.018(4)
C23 0.055(4) 0.047(3) 0.069(4) 0.002(3) 0.015(3) -0.005(3)
C24 0.057(4) 0.035(3) 0.053(3) 0.006(3) 0.005(3) 0.004(3)
C25 0.139(9) 0.139(8) 0.134(8) -0.006(6) 0.057(6) -0.046(7)
C26 0.094(6) 0.122(7) 0.087(5) -0.010(5) 0.019(4) 0.022(5)
C27 0.129(5) 0.178(7) 0.099(4) 0.056(4) 0.014(4) 0.020(5)
O1 0.172(4) 0.129(5) 0.181(4) -0.014(5) 0.035(3) -0.013(5)
O2 0.172(4) 0.129(5) 0.181(4) -0.014(5) 0.035(3) -0.013(5)
O3 0.172(4) 0.129(5) 0.181(4) -0.014(5) 0.035(3) -0.013(5)
C28 0.161(6) 0.167(7) 0.087(4) -0.015(4) 0.020(4) 0.027(5)
C29 0.129(5) 0.178(7) 0.099(4) 0.056(4) 0.014(4) 0.020(5)
C30 0.161(6) 0.167(7) 0.087(4) -0.015(4) 0.020(4) 0.027(5)
C31 0.129(5) 0.178(7) 0.099(4) 0.056(4) 0.014(4) 0.020(5)
C32 0.161(6) 0.167(7) 0.087(4) -0.015(4) 0.020(4) 0.027(5)
C33 0.129(5) 0.178(7) 0.099(4) 0.056(4) 0.014(4) 0.020(5)
O1' 0.172(4) 0.129(5) 0.181(4) -0.014(5) 0.035(3) -0.013(5)
O2' 0.172(4) 0.129(5) 0.181(4) -0.014(5) 0.035(3) -0.013(5)
O3' 0.172(4) 0.129(5) 0.181(4) -0.014(5) 0.035(3) -0.013(5)
C38 0.161(6) 0.167(7) 0.087(4) -0.015(4) 0.020(4) 0.027(5)
C39 0.129(5) 0.178(7) 0.099(4) 0.056(4) 0.014(4) 0.020(5)
C40 0.161(6) 0.167(7) 0.087(4) -0.015(4) 0.020(4) 0.027(5)
C41 0.129(5) 0.178(7) 0.099(4) 0.056(4) 0.014(4) 0.020(5)
C42 0.161(6) 0.167(7) 0.087(4) -0.015(4) 0.020(4) 0.027(5)
C43 0.129(5) 0.178(7) 0.099(4) 0.056(4) 0.014(4) 0.020(5)
O4 0.172(4) 0.129(5) 0.181(4) -0.014(5) 0.035(3) -0.013(5)
C34 0.274(8) 0.130(4) 0.209(6) 0.008(4) 0.041(6) -0.039(5)
C35 0.274(8) 0.130(4) 0.209(6) 0.008(4) 0.041(6) -0.039(5)
O5 0.172(4) 0.129(5) 0.181(4) -0.014(5) 0.035(3) -0.013(5)
C36 0.274(8) 0.130(4) 0.209(6) 0.008(4) 0.041(6) -0.039(5)
C37 0.274(8) 0.130(4) 0.209(6) 0.008(4) 0.041(6) -0.039(5)

loop_
_atom_type_symbol
_atom_type_description
_atom_type_scat_dispersion_real
_atom_type_scat_dispersion_imag
_atom_type_scat_source
C C 0.0033 0.0016 'International Tables Vol C Tables 4.2.6.8 and 6.1.1.4'
H H 0.0000 0.0000 'International Tables Vol C Tables 4.2.6.8 and 6.1.1.4'
Ni Ni 0.3393 1.1124 'International Tables Vol C Tables 4.2.6.8 and 6.1.1.4'
P P 0.1023 0.0942 'International Tables Vol C Tables 4.2.6.8 and 6.1.1.4'
S S 0.1246 0.1234 'International Tables Vol C Tables 4.2.6.8 and 6.1.1.4'
Si Si 0.0817 0.0704 'International Tables Vol C Tables 4.2.6.8 and 6.1.1.4'
O O 0.0106 0.0060 'International Tables Vol C Tables 4.2.6.8 and 6.1.1.4'
Na Na 0.0362 0.0249 'International Tables Vol C Tables 4.2.6.8 and 6.1.1.4'

loop_
_geom_angle_atom_site_label_1
_geom_angle_atom_site_label_2
_geom_angle_atom_site_label_3
_geom_angle
_geom_angle_site_symmetry_1
_geom_angle_site_symmetry_3
S1 Ni1 P1 88.50(6) 7_556 7_556
S1 Ni1 S2 148.99(8) 7_556 7_556
P1 Ni1 S2 86.27(6) 7_556 7_556
S1 Ni1 S3 94.70(6) 7_556 .
P1 Ni1 S3 169.99(6) 7_556 .
S2 Ni1 S3 86.12(6) 7_556 .
S1 Ni1 S1 109.32(6) 7_556 .
P1 Ni1 S1 91.03(5) 7_556 .
S2 Ni1 S1 101.32(7) 7_556 .
S3 Ni1 S1 96.83(6) . .
S1 Ni1 Ni1 63.39(6) 7_556 7_556
P1 Ni1 Ni1 89.83(5) 7_556 7_556
S2 Ni1 Ni1 146.99(7) 7_556 7_556
S3 Ni1 Ni1 100.08(5) . 7_556
S1 Ni1 Ni1 45.93(4) . 7_556
C6 S1 Ni1 108.6(2) . 7_556
C6 S1 Ni1 104.29(19) . .
Ni1 S1 Ni1 70.68(6) 7_556 .
C15 S2 Ni1 105.04(19) . 7_556
C24 S3 Ni1 110.94(18) . .
C1 P1 C19 109.2(2) . .
C1 P1 C10 108.8(3) . .
C19 P1 C10 105.6(2) . .
C1 P1 Ni1 109.08(19) . 7_556
C19 P1 Ni1 117.75(19) . 7_556
C10 P1 Ni1 106.06(18) . 7_556
C9 Si1 C8 108.7(4) . .
C9 Si1 C7 108.3(5) . .
C8 Si1 C7 108.8(6) . .
C9 Si1 C5 113.9(4) . .
C8 Si1 C5 107.1(3) . .
C7 Si1 C5 109.9(4) . .
C16 Si2 C18 111.6(4) . .
C16 Si2 C17 106.9(4) . .
C18 Si2 C17 108.2(4) . .
C16 Si2 C14 110.9(3) . .
C18 Si2 C14 110.5(3) . .
C17 Si2 C14 108.6(4) . .
C27 Si3 C26 109.7(4) . .
C27 Si3 C25 107.2(4) . .
C26 Si3 C25 108.6(4) . .
C27 Si3 C23 112.9(4) . .
C26 Si3 C23 110.1(3) . .
C25 Si3 C23 108.2(3) . .
O4 Na1 O5 180.000(2) . .
O4 Na1 O1 83.8(3) . .
O5 Na1 O1 96.2(3) . .
O4 Na1 O1 83.8(3) . 2_556
O5 Na1 O1 96.2(3) . 2_556
O1 Na1 O1 167.6(6) . 2_556
O4 Na1 O1' 95.8(4) . 2_556
O5 Na1 O1' 84.2(4) . 2_556
O1 Na1 O1' 174.0(6) . 2_556
O1 Na1 O1' 13.4(4) 2_556 2_556
O4 Na1 O1' 95.8(4) . .
O5 Na1 O1' 84.2(4) . .
O1 Na1 O1' 13.4(4) . .
O1 Na1 O1' 174.0(6) 2_556 .
O1' Na1 O1' 168.5(8) 2_556 .
O4 Na1 O2' 96.9(4) . .
O5 Na1 O2' 83.1(4) . .
O1 Na1 O2' 58.8(5) . .
O1 Na1 O2' 122.9(5) 2_556 .
O1' Na1 O2' 115.4(6) 2_556 .
O1' Na1 O2' 63.1(6) . .
O4 Na1 O2' 96.9(4) . 2_556
O5 Na1 O2' 83.1(4) . 2_556
O1 Na1 O2' 122.9(5) . 2_556
O1 Na1 O2' 58.8(5) 2_556 2_556
O1' Na1 O2' 63.1(6) 2_556 2_556
O1' Na1 O2' 115.4(6) . 2_556
O2' Na1 O2' 166.3(7) . 2_556
O4 Na1 O2 84.8(3) . .
O5 Na1 O2 95.2(3) . .
O1 Na1 O2 59.6(4) . .
O1 Na1 O2 119.1(4) 2_556 .
O1' Na1 O2 114.4(5) 2_556 .
O1' Na1 O2 66.7(5) . .
O2' Na1 O2 12.3(5) . .
O2' Na1 O2 177.1(6) 2_556 .
O4 Na1 O2 84.8(3) . 2_556
O5 Na1 O2 95.2(3) . 2_556
O1 Na1 O2 119.1(4) . 2_556
O1 Na1 O2 59.6(4) 2_556 2_556
O1' Na1 O2 66.7(5) 2_556 2_556
O1' Na1 O2 114.4(5) . 2_556
O2' Na1 O2 177.1(6) . 2_556
O2' Na1 O2 12.3(5) 2_556 2_556
O2 Na1 O2 169.5(6) . 2_556
O4 Na1 O3 86.1(3) . 2_556
O5 Na1 O3 93.9(3) . 2_556
O1 Na1 O3 63.2(4) . 2_556
O1 Na1 O3 115.8(4) 2_556 2_556
O1' Na1 O3 122.7(5) 2_556 2_556
O1' Na1 O3 58.2(5) . 2_556
O2' Na1 O3 121.2(5) . 2_556
O2' Na1 O3 59.9(5) 2_556 2_556
O2 Na1 O3 122.7(4) . 2_556
O2 Na1 O3 56.5(4) 2_556 2_556
O4 Na1 O3 86.1(3) . .
O5 Na1 O3 93.9(3) . .
O1 Na1 O3 115.9(4) . .
O1 Na1 O3 63.2(4) 2_556 .
O1' Na1 O3 58.2(5) 2_556 .
O1' Na1 O3 122.8(5) . .
O2' Na1 O3 59.9(5) . .
O2' Na1 O3 121.2(5) 2_556 .
O2 Na1 O3 56.5(4) . .
O2 Na1 O3 122.7(4) 2_556 .
O3 Na1 O3 172.3(6) 2_556 .
C2 C1 C6 118.8(5) . .
C2 C1 P1 126.5(5) . .
C6 C1 P1 114.7(4) . .
C3 C2 C1 120.7(6) . .
C2 C3 C4 119.4(6) . .
C3 C4 C5 124.0(6) . .
C6 C5 C4 115.4(6) . .
C6 C5 Si1 124.5(5) . .
C4 C5 Si1 120.1(5) . .
C5 C6 C1 121.6(5) . .
C5 C6 S1 120.1(5) . .
C1 C6 S1 118.2(4) . .
C15 C10 C11 120.2(5) . .
C15 C10 P1 114.3(4) . .
C11 C10 P1 125.5(4) . .
C12 C11 C10 120.6(6) . .
C13 C12 C11 117.6(6) . .
C12 C13 C14 125.5(6) . .
C13 C14 C15 115.8(5) . .
C13 C14 Si2 121.1(4) . .
C15 C14 Si2 123.1(4) . .
C10 C15 C14 120.4(5) . .
C10 C15 S2 119.1(4) . .
C14 C15 S2 120.5(4) . .
C24 C19 C20 120.6(5) . .
C24 C19 P1 119.9(4) . .
C20 C19 P1 119.2(4) . .
C21 C20 C19 118.0(6) . .
C22 C21 C20 121.3(6) . .
C21 C22 C23 122.8(6) . .
C24 C23 C22 117.3(5) . .
C24 C23 Si3 122.1(4) . .
C22 C23 Si3 120.6(4) . .
C23 C24 C19 119.9(5) . .
C23 C24 S3 119.3(4) . .
C19 C24 S3 120.8(4) . .
C33 O1 C28 126.9(15) . .
C33 O1 Na1 119.4(11) . .
C28 O1 Na1 110.7(12) . .
C29 O2 C30 104.3(13) . .
C29 O2 Na1 115.7(11) . .
C30 O2 Na1 108.8(10) . .
C32 O3 C31 127.0(15) . .
C32 O3 Na1 96.9(11) . .
C31 O3 Na1 112.1(10) . .
O1 C28 C29 117.0(16) . .
O2 C29 C28 96.0(17) . .
C31 C30 O2 124.9(17) . .
C30 C31 O3 107.9(15) . .
C33 C32 O3 143(2) 2_556 .
C32 C33 O1 105.8(17) 2_556 .
C38 O1' C43 129.4(17) . .
C38 O1' Na1 115.0(14) . .
C43 O1' Na1 113.9(14) . .
C39 O2' C40 105.4(15) . .
C39 O2' Na1 101.3(14) . .
C40 O2' Na1 123.3(13) . .
C42 O3' C41 122.3(16) . .
C42 O3' Na1 118.9(13) . .
C41 O3' Na1 103.2(13) . .
O1' C38 C39 112(2) . .
C38 C39 O2' 130(2) . .
C41 C40 O2' 100.5(19) . .
C40 C41 O3' 131(2) . .
C43 C42 O3' 110(2) 2_556 .
C42 C43 O1' 135(2) 2_556 .
C34 O4 C34 98.4(12) . 2_556
C34 O4 Na1 130.8(6) . .
C34 O4 Na1 130.8(6) 2_556 .
O4 C34 C35 116.9(11) . .
C34 C35 C35 103.7(7) . 2_556
C36 O5 C36 107.3(12) . 2_556
C36 O5 Na1 126.4(6) . .
C36 O5 Na1 126.4(6) 2_556 .
C37 C36 O5 108.5(10) . .
C36 C37 C37 104.0(7) . 2_556

loop_
_geom_bond_atom_site_label_1
_geom_bond_atom_site_label_2
_geom_bond_distance
_geom_bond_site_symmetry_2
Ni1 S1 2.1540(17) 7_556
Ni1 P1 2.1546(15) 7_556
Ni1 S2 2.2118(15) 7_556
Ni1 S3 2.2418(15) .
Ni1 S1 2.680(2) .
Ni1 Ni1 2.8290(13) 7_556
S1 C6 1.769(6) .
S1 Ni1 2.1541(17) 7_556
S2 C15 1.758(5) .
S2 Ni1 2.2118(15) 7_556
S3 C24 1.751(6) .
P1 C1 1.810(6) .
P1 C19 1.818(6) .
P1 C10 1.824(5) .
P1 Ni1 2.1546(15) 7_556
Si1 C9 1.840(8) .
Si1 C8 1.871(8) .
Si1 C7 1.879(12) .
Si1 C5 1.891(7) .
Si2 C16 1.850(7) .
Si2 C18 1.862(8) .
Si2 C17 1.866(8) .
Si2 C14 1.889(6) .
Si3 C27 1.852(9) .
Si3 C26 1.857(8) .
Si3 C25 1.872(8) .
Si3 C23 1.894(6) .
Na1 O4 2.352(11) .
Na1 O5 2.381(11) .
Na1 O1 2.701(11) .
Na1 O1 2.701(11) 2_556
Na1 O1' 2.709(14) 2_556
Na1 O1' 2.709(14) .
Na1 O2' 2.718(14) .
Na1 O2' 2.718(14) 2_556
Na1 O2 2.732(12) .
Na1 O2 2.732(12) 2_556
Na1 O3 2.843(12) 2_556
Na1 O3 2.843(12) .
C1 C2 1.404(7) .
C1 C6 1.409(8) .
C2 C3 1.340(9) .
C3 C4 1.377(9) .
C4 C5 1.400(8) .
C5 C6 1.392(8) .
C10 C15 1.377(7) .
C10 C11 1.407(8) .
C11 C12 1.369(8) .
C12 C13 1.359(9) .
C13 C14 1.387(8) .
C14 C15 1.414(7) .
C19 C24 1.410(7) .
C19 C20 1.410(8) .
C20 C21 1.377(8) .
C21 C22 1.350(8) .
C22 C23 1.401(8) .
C23 C24 1.398(7) .
O1 C33 1.383(12) .
O1 C28 1.401(12) .
O2 C29 1.417(12) .
O2 C30 1.464(12) .
O3 C32 1.401(12) .
O3 C31 1.442(12) .
C28 C29 1.418(14) .
C30 C31 1.352(14) .
C32 C33 1.22(2) 2_556
C33 C32 1.22(2) 2_556
O1' C38 1.366(13) .
O1' C43 1.385(13) .
O2' C39 1.421(14) .
O2' C40 1.446(13) .
O3' C42 1.410(13) .
O3' C41 1.452(13) .
C38 C39 1.397(15) .
C40 C41 1.369(15) .
C42 C43 1.23(3) 2_556
C43 C42 1.23(3) 2_556
O4 C34 1.353(10) .
O4 C34 1.353(10) 2_556
C34 C35 1.372(13) .
C35 C35 1.39(2) 2_556
O5 C36 1.447(10) .
O5 C36 1.447(10) 2_556
C36 C37 1.407(12) .
C37 C37 1.55(2) 2_556

loop_
_geom_torsion_atom_site_label_1
_geom_torsion_atom_site_label_2
_geom_torsion_atom_site_label_3
_geom_torsion_atom_site_label_4
_geom_torsion
_geom_torsion_site_symmetry_1
_geom_torsion_site_symmetry_4
S1 Ni1 S1 C6 -105.0(2) 7_556 .
P1 Ni1 S1 C6 166.2(2) 7_556 .
S2 Ni1 S1 C6 79.8(2) 7_556 .
S3 Ni1 S1 C6 -7.6(2) . .
Ni1 Ni1 S1 C6 -105.0(2) 7_556 .
S1 Ni1 S1 Ni1 0.0 7_556 7_556
P1 Ni1 S1 Ni1 -88.77(6) 7_556 7_556
S2 Ni1 S1 Ni1 -175.17(7) 7_556 7_556
S3 Ni1 S1 Ni1 97.44(6) . 7_556
S1 Ni1 S3 C24 12.5(2) 7_556 .
P1 Ni1 S3 C24 120.9(4) 7_556 .
S2 Ni1 S3 C24 161.4(2) 7_556 .
S1 Ni1 S3 C24 -97.6(2) . .
Ni1 Ni1 S3 C24 -51.3(2) 7_556 .
C19 P1 C1 C2 50.4(6) . .
C10 P1 C1 C2 -64.3(5) . .
Ni1 P1 C1 C2 -179.6(4) 7_556 .
C19 P1 C1 C6 -128.7(4) . .
C10 P1 C1 C6 116.5(4) . .
Ni1 P1 C1 C6 1.2(4) 7_556 .
C6 C1 C2 C3 -1.3(9) . .
P1 C1 C2 C3 179.6(5) . .
C1 C2 C3 C4 -1.4(10) . .
C2 C3 C4 C5 1.9(10) . .
C3 C4 C5 C6 0.5(9) . .
C3 C4 C5 Si1 -176.9(5) . .
C9 Si1 C5 C6 65.9(6) . .
C8 Si1 C5 C6 -174.0(5) . .
C7 Si1 C5 C6 -55.8(7) . .
C9 Si1 C5 C4 -117.1(6) . .
C8 Si1 C5 C4 3.1(6) . .
C7 Si1 C5 C4 121.2(7) . .
C4 C5 C6 C1 -3.3(8) . .
Si1 C5 C6 C1 173.9(4) . .
C4 C5 C6 S1 173.6(4) . .
Si1 C5 C6 S1 -9.2(7) . .
C2 C1 C6 C5 3.8(8) . .
P1 C1 C6 C5 -177.0(4) . .
C2 C1 C6 S1 -173.2(4) . .
P1 C1 C6 S1 6.0(6) . .
Ni1 S1 C6 C5 172.5(4) 7_556 .
Ni1 S1 C6 C5 -113.4(4) . .
Ni1 S1 C6 C1 -10.5(5) 7_556 .
Ni1 S1 C6 C1 63.6(4) . .
C1 P1 C10 C15 -140.5(4) . .
C19 P1 C10 C15 102.4(4) . .
Ni1 P1 C10 C15 -23.3(5) 7_556 .
C1 P1 C10 C11 43.6(6) . .
C19 P1 C10 C11 -73.5(6) . .
Ni1 P1 C10 C11 160.8(5) 7_556 .
C15 C10 C11 C12 -0.9(10) . .
P1 C10 C11 C12 174.8(5) . .
C10 C11 C12 C13 1.9(11) . .
C11 C12 C13 C14 -0.9(12) . .
C12 C13 C14 C15 -1.1(10) . .
C12 C13 C14 Si2 177.5(6) . .
C16 Si2 C14 C13 -119.7(6) . .
C18 Si2 C14 C13 116.0(6) . .
C17 Si2 C14 C13 -2.5(7) . .
C16 Si2 C14 C15 58.8(6) . .
C18 Si2 C14 C15 -65.5(6) . .
C17 Si2 C14 C15 176.0(6) . .
C11 C10 C15 C14 -1.2(9) . .
P1 C10 C15 C14 -177.4(4) . .
C11 C10 C15 S2 179.0(5) . .
P1 C10 C15 S2 2.8(6) . .
C13 C14 C15 C10 2.2(9) . .
Si2 C14 C15 C10 -176.4(4) . .
C13 C14 C15 S2 -178.0(5) . .
Si2 C14 C15 S2 3.4(7) . .
Ni1 S2 C15 C10 18.3(5) 7_556 .
Ni1 S2 C15 C14 -161.5(4) 7_556 .
C1 P1 C19 C24 53.9(5) . .
C10 P1 C19 C24 170.8(4) . .
Ni1 P1 C19 C24 -71.1(5) 7_556 .
C1 P1 C19 C20 -132.4(5) . .
C10 P1 C19 C20 -15.5(5) . .
Ni1 P1 C19 C20 102.6(5) 7_556 .
C24 C19 C20 C21 -4.3(9) . .
P1 C19 C20 C21 -178.0(5) . .
C19 C20 C21 C22 1.0(10) . .
C20 C21 C22 C23 1.2(11) . .
C21 C22 C23 C24 -0.1(10) . .
C21 C22 C23 Si3 177.4(6) . .
C27 Si3 C23 C24 -58.4(6) . .
C26 Si3 C23 C24 64.7(6) . .
C25 Si3 C23 C24 -176.8(6) . .
C27 Si3 C23 C22 124.2(6) . .
C26 Si3 C23 C22 -112.8(6) . .
C25 Si3 C23 C22 5.8(7) . .
C22 C23 C24 C19 -3.1(8) . .
Si3 C23 C24 C19 179.4(4) . .
C22 C23 C24 S3 179.2(5) . .
Si3 C23 C24 S3 1.7(7) . .
C20 C19 C24 C23 5.4(8) . .
P1 C19 C24 C23 179.0(4) . .
C20 C19 C24 S3 -176.9(4) . .
P1 C19 C24 S3 -3.3(6) . .
Ni1 S3 C24 C23 -117.3(4) . .
Ni1 S3 C24 C19 65.0(5) . .
O4 Na1 O1 C33 -82.7(13) . .
O5 Na1 O1 C33 97.3(13) . .
O1 Na1 O1 C33 -82.7(13) 2_556 .
O1' Na1 O1 C33 -169(5) 2_556 .
O1' Na1 O1 C33 70(3) . .
O2' Na1 O1 C33 175.4(15) . .
O2' Na1 O1 C33 11.5(15) 2_556 .
O2 Na1 O1 C33 -170.2(15) . .
O2 Na1 O1 C33 -2.2(15) 2_556 .
O3 Na1 O1 C33 6.1(13) 2_556 .
O3 Na1 O1 C33 -165.4(13) . .
O4 Na1 O1 C28 79.1(11) . .
O5 Na1 O1 C28 -100.9(11) . .
O1 Na1 O1 C28 79.1(11) 2_556 .
O1' Na1 O1 C28 -7(5) 2_556 .
O1' Na1 O1 C28 -128(3) . .
O2' Na1 O1 C28 -22.8(11) . .
O2' Na1 O1 C28 173.3(11) 2_556 .
O2 Na1 O1 C28 -8.5(11) . .
O2 Na1 O1 C28 159.5(11) 2_556 .
O3 Na1 O1 C28 167.8(12) 2_556 .
O3 Na1 O1 C28 -3.6(13) . .
O4 Na1 O2 C29 -115.2(13) . .
O5 Na1 O2 C29 64.8(13) . .
O1 Na1 O2 C29 -29.3(13) . .
O1 Na1 O2 C29 164.9(12) 2_556 .
O1' Na1 O2 C29 150.8(13) 2_556 .
O1' Na1 O2 C29 -16.6(13) . .
O2' Na1 O2 C29 54(3) . .
O2' Na1 O2 C29 121(10) 2_556 .
O2 Na1 O2 C29 -115.2(13) 2_556 .
O3 Na1 O2 C29 -33.2(15) 2_556 .
O3 Na1 O2 C29 156.0(14) . .
O4 Na1 O2 C30 127.9(11) . .
O5 Na1 O2 C30 -52.1(11) . .
O1 Na1 O2 C30 -146.2(12) . .
O1 Na1 O2 C30 48.0(13) 2_556 .
O1' Na1 O2 C30 33.9(13) 2_556 .
O1' Na1 O2 C30 -133.5(12) . .
O2' Na1 O2 C30 -63(3) . .
O2' Na1 O2 C30 4(11) 2_556 .
O2 Na1 O2 C30 127.9(11) 2_556 .
O3 Na1 O2 C30 -150.1(11) 2_556 .
O3 Na1 O2 C30 39.1(11) . .
O4 Na1 O3 C32 93.5(11) . .
O5 Na1 O3 C32 -86.5(11) . .
O1 Na1 O3 C32 174.7(11) . .
O1 Na1 O3 C32 8.4(10) 2_556 .
O1' Na1 O3 C32 -5.8(11) 2_556 .
O1' Na1 O3 C32 -172.2(11) . .
O2' Na1 O3 C32 -166.3(12) . .
O2' Na1 O3 C32 -2.2(12) 2_556 .
O2 Na1 O3 C32 179.7(12) . .
O2 Na1 O3 C32 12.2(12) 2_556 .
O3 Na1 O3 C32 93.4(11) 2_556 .
O4 Na1 O3 C31 -131.9(13) . .
O5 Na1 O3 C31 48.1(13) . .
O1 Na1 O3 C31 -50.6(15) . .
O1 Na1 O3 C31 143.1(14) 2_556 .
O1' Na1 O3 C31 128.9(14) 2_556 .
O1' Na1 O3 C31 -37.5(16) . .
O2' Na1 O3 C31 -31.6(13) . .
O2' Na1 O3 C31 132.5(13) 2_556 .
O2 Na1 O3 C31 -45.6(13) . .
O2 Na1 O3 C31 146.9(12) 2_556 .
O3 Na1 O3 C31 -131.9(13) 2_556 .
C33 O1 C28 C29 -150(2) . .
Na1 O1 C28 C29 49(2) . .
C30 O2 C29 C28 177.4(14) . .
Na1 O2 C29 C28 58.0(17) . .
O1 C28 C29 O2 -72(2) . .
C29 O2 C30 C31 -164(2) . .
Na1 O2 C30 C31 -40(2) . .
O2 C30 C31 O3 -2(3) . .
C32 O3 C31 C30 160.6(18) . .
Na1 O3 C31 C30 43(2) . .
C31 O3 C32 C33 -167(3) . 2_556
Na1 O3 C32 C33 -42(3) . 2_556
C28 O1 C33 C32 -179.5(19) . 2_556
Na1 O1 C33 C32 -21(2) . 2_556
O4 Na1 O1' C38 63.4(18) . .
O5 Na1 O1' C38 -116.6(18) . .
O1 Na1 O1' C38 37(2) . .
O1 Na1 O1' C38 149(5) 2_556 .
O1' Na1 O1' C38 -116.6(18) 2_556 .
O2' Na1 O1' C38 -31.4(17) . .
O2' Na1 O1' C38 163.8(17) 2_556 .
O2 Na1 O1' C38 -18.4(17) . .
O2 Na1 O1' C38 150.2(17) 2_556 .
O3 Na1 O1' C38 145.2(19) 2_556 .
O3 Na1 O1' C38 -26(2) . .
O4 Na1 O1' C43 -103.2(16) . .
O5 Na1 O1' C43 76.8(16) . .
O1 Na1 O1' C43 -130(4) . .
O1 Na1 O1' C43 -18(6) 2_556 .
O1' Na1 O1' C43 76.8(16) 2_556 .
O2' Na1 O1' C43 162.0(18) . .
O2' Na1 O1' C43 -2.8(18) 2_556 .
O2 Na1 O1' C43 175.0(18) . .
O2 Na1 O1' C43 -16.4(18) 2_556 .
O3 Na1 O1' C43 -21.4(16) 2_556 .
O3 Na1 O1' C43 167.7(16) . .
O4 Na1 O2' C39 -60.8(14) . .
O5 Na1 O2' C39 119.2(14) . .
O1 Na1 O2' C39 17.7(13) . .
O1 Na1 O2' C39 -147.9(13) 2_556 .
O1' Na1 O2' C39 -160.5(13) 2_556 .
O1' Na1 O2' C39 32.2(14) . .
O2' Na1 O2' C39 119.2(14) 2_556 .
O2 Na1 O2' C39 -72(3) . .
O2 Na1 O2' C39 63(10) 2_556 .
O3 Na1 O2' C39 28.8(15) 2_556 .
O3 Na1 O2' C39 -142.3(14) . .
O4 Na1 O2' C40 56.3(18) . .
O5 Na1 O2' C40 -123.7(18) . .
O1 Na1 O2' C40 134.8(19) . .
O1 Na1 O2' C40 -31(2) 2_556 .
O1' Na1 O2' C40 -43.5(19) 2_556 .
O1' Na1 O2' C40 149.3(19) . .
O2' Na1 O2' C40 -123.7(18) 2_556 .
O2 Na1 O2' C40 45(2) . .
O2 Na1 O2' C40 -180(100) 2_556 .
O3 Na1 O2' C40 145.9(17) 2_556 .
O3 Na1 O2' C40 -25.2(17) . .
O4 Na1 O3' C42 84.3(16) . .
O5 Na1 O3' C42 -95.7(16) . .
O1 Na1 O3' C42 173.0(16) . .
O1 Na1 O3' C42 6.1(15) 2_556 .
O1' Na1 O3' C42 -5.3(16) 2_556 .
O1' Na1 O3' C42 -172.5(15) . .
O2' Na1 O3' C42 174.6(18) . .
O2' Na1 O3' C42 -21.2(18) 2_556 .
O2 Na1 O3' C42 159.8(18) . .
O2 Na1 O3' C42 -7.9(18) 2_556 .
O3 Na1 O3' C42 -112(3) 2_556 .
O3 Na1 O3' C42 76(2) . .
O4 Na1 O3' C41 -54.8(14) . .
O5 Na1 O3' C41 125.2(14) . .
O1 Na1 O3' C41 33.9(16) . .
O1 Na1 O3' C41 -133.0(15) 2_556 .
O1' Na1 O3' C41 -144.4(15) 2_556 .
O1' Na1 O3' C41 48.4(16) . .
O2' Na1 O3' C41 35.5(14) . .
O2' Na1 O3' C41 -160.3(13) 2_556 .
O2 Na1 O3' C41 20.7(13) . .
O2 Na1 O3' C41 -147.0(13) 2_556 .
O3 Na1 O3' C41 109(3) 2_556 .
O3 Na1 O3' C41 -63.3(18) . .
C43 O1' C38 C39 -174(3) . .
Na1 O1' C38 C39 22(3) . .
O1' C38 C39 O2' 19(4) . .
C40 O2' C39 C38 -175(3) . .
Na1 O2' C39 C38 -45(3) . .
C39 O2' C40 C41 151(2) . .
Na1 O2' C40 C41 36(3) . .
O2' C40 C41 O3' 12(4) . .
C42 O3' C41 C40 178(3) . .
Na1 O3' C41 C40 -45(3) . .
C41 O3' C42 C43 144(3) . 2_556
Na1 O3' C42 C43 13(3) . 2_556
C38 O1' C43 C42 -149(4) . 2_556
Na1 O1' C43 C42 15(4) . 2_556
O5 Na1 O4 C34 -96(100) . .
O1 Na1 O4 C34 -93.4(9) . .
O1 Na1 O4 C34 86.6(9) 2_556 .
O1' Na1 O4 C34 80.6(10) 2_556 .
O1' Na1 O4 C34 -99.4(10) . .
O2' Na1 O4 C34 -35.9(10) . .
O2' Na1 O4 C34 144.1(10) 2_556 .
O2 Na1 O4 C34 -33.5(10) . .
O2 Na1 O4 C34 146.5(10) 2_556 .
O3 Na1 O4 C34 -156.8(9) 2_556 .
O3 Na1 O4 C34 23.2(9) . .
O5 Na1 O4 C34 84(100) . 2_556
O1 Na1 O4 C34 86.6(9) . 2_556
O1 Na1 O4 C34 -93.4(9) 2_556 2_556
O1' Na1 O4 C34 -99.4(10) 2_556 2_556
O1' Na1 O4 C34 80.6(10) . 2_556
O2' Na1 O4 C34 144.1(10) . 2_556
O2' Na1 O4 C34 -35.9(10) 2_556 2_556
O2 Na1 O4 C34 146.5(10) . 2_556
O2 Na1 O4 C34 -33.5(10) 2_556 2_556
O3 Na1 O4 C34 23.2(9) 2_556 2_556
O3 Na1 O4 C34 -156.8(9) . 2_556
C34 O4 C34 C35 -2.1(9) 2_556 .
Na1 O4 C34 C35 177.9(9) . .
O4 C34 C35 C35 5(2) . 2_556
O4 Na1 O5 C36 37(100) . .
O1 Na1 O5 C36 35.0(8) . .
O1 Na1 O5 C36 -145.0(8) 2_556 .
O1' Na1 O5 C36 -139.0(9) 2_556 .
O1' Na1 O5 C36 41.0(9) . .
O2' Na1 O5 C36 -22.5(9) . .
O2' Na1 O5 C36 157.5(9) 2_556 .
O2 Na1 O5 C36 -24.9(8) . .
O2 Na1 O5 C36 155.1(8) 2_556 .
O3 Na1 O5 C36 98.4(8) 2_556 .
O3 Na1 O5 C36 -81.6(8) . .
O4 Na1 O5 C36 -143(100) . 2_556
O1 Na1 O5 C36 -145.0(8) . 2_556
O1 Na1 O5 C36 35.0(8) 2_556 2_556
O1' Na1 O5 C36 41.0(9) 2_556 2_556
O1' Na1 O5 C36 -139.0(9) . 2_556
O2' Na1 O5 C36 157.5(9) . 2_556
O2' Na1 O5 C36 -22.5(9) 2_556 2_556
O2 Na1 O5 C36 155.1(8) . 2_556
O2 Na1 O5 C36 -24.9(8) 2_556 2_556
O3 Na1 O5 C36 -81.6(8) 2_556 2_556
O3 Na1 O5 C36 98.4(8) . 2_556
C36 O5 C36 C37 -9.5(8) 2_556 .
Na1 O5 C36 C37 170.5(8) . .
O5 C36 C37 C37 22.6(19) . 2_556
